data_2310823
loop_
_publ_author_name
'Tasman, H.A.'
'Boswijk, K.H.'

_publ_section_title
;
 Re-investigation of the crystal structure of Cs I3
;
_journal_name_full 'Acta Crystallographica (1,1948-23,1967)'
_journal_page_first 59
_journal_page_last 60
_journal_volume 8
_journal_year 1955
_chemical_formula_sum 'Cs I3'
_space_group_IT_number 62
_symmetry_space_group_name_Hall '-P 2n 2a'
_symmetry_space_group_name_H-M 'P m c n'
_cell_angle_alpha 90
_cell_angle_beta 90
_cell_angle_gamma 90
_cell_formula_units_Z 4
_cell_length_a 6.86
_cell_length_b 9.98
_cell_length_c 11.09
_cell_volume 759.252
_citation_journal_id_ASTM ACCRA9
_cod_data_source_file Tasman_ACCRA9_1955_542.cif
_cod_data_source_block Cs1I3
_cod_original_cell_volume 759.2524
_cod_original_sg_symbol_Hall '-P 2ac 2n (y,z,x)'
_cod_original_formula_sum 'Cs1 I3'
_cod_database_code 2310823

loop_
_symmetry_equiv_pos_as_xyz
x,y,z
-x,y+1/2,-z+1/2
-x+1/2,-y+1/2,z+1/2
x+1/2,-y,-z
-x,-y,-z
x,-y-1/2,z-1/2
x-1/2,y-1/2,-z-1/2
-x-1/2,y,z

loop_
_atom_site_label
_atom_site_type_symbol
_atom_site_fract_x
_atom_site_fract_y
_atom_site_fract_z
_atom_site_occupancy
_atom_site_U_iso_or_equiv
I1 I 0.25 0.3598 0.1641 1 0.0
I2 I 0.25 0.55 0.3778 1 0.0
I3 I 0.25 0.7367 0.5697 1 0.0
Cs1 Cs+1 0.25 0.464 0.8259 1 0.0
